data_4079941
loop_
_publ_author_name
'Chu, Jean-Ho'
'Wu, Chung-Chiu'
'Chang, Deng-Hsiang'
'Lee, Ya-Ming'
'Wu, Ming-Jung'

_publ_section_title
;
 Direct Ortho Arylation of 9-(Pyridin-2-yl)-9H-carbazoles Bearing a
 Removable Directing Group via Palladium(II)-Catalyzed C--H Bond
 Activation
;
_journal_issue 1
_journal_name_full Organometallics
_journal_page_first 272
_journal_paper_doi 10.1021/om301071m
_journal_volume 32
_journal_year 2013
_chemical_formula_moiety 'C29 H20 N2'
_chemical_formula_sum 'C29 H20 N2'
_chemical_formula_weight 396.47
_chemical_name_systematic
;
 ?
;
_space_group_IT_number 2
_symmetry_cell_setting triclinic
_symmetry_space_group_name_Hall '-P 1'
_symmetry_space_group_name_H-M 'P -1'
_atom_sites_solution_hydrogens geom
_atom_sites_solution_primary direct
_atom_sites_solution_secondary difmap
_audit_creation_method SHELXL-97
_cell_angle_alpha 87.8650(10)
_cell_angle_beta 80.9780(10)
_cell_angle_gamma 72.3540(10)
_cell_formula_units_Z 4
_cell_length_a 9.6120(7)
_cell_length_b 10.2532(8)
_cell_length_c 21.4325(17)
_cell_measurement_reflns_used 0
_cell_measurement_temperature 200(2)
_cell_measurement_theta_max 0
_cell_measurement_theta_min 0
_cell_volume 1987.8(3)
_computing_molecular_graphics 'Ortep-3 for Windows (Farrugia, 1997)'
_computing_publication_material 'WinGX publication routines (Farrugia, 1999)'
_computing_structure_refinement 'SHELXL-97 (Sheldrick, 1997)'
_computing_structure_solution 'SHELXS-86 (Sheldrick, 1986)'
_diffrn_ambient_temperature 200(2)
_diffrn_measured_fraction_theta_full 0.964
_diffrn_measured_fraction_theta_max 0.964
_diffrn_radiation_monochromator graphite
_diffrn_radiation_source 'fine-focus sealed tube'
_diffrn_radiation_type MoK\a
_diffrn_radiation_wavelength 0.71073
_diffrn_reflns_av_R_equivalents 0.0939
_diffrn_reflns_av_sigmaI/netI 0.0874
_diffrn_reflns_limit_h_max 11
_diffrn_reflns_limit_h_min -10
_diffrn_reflns_limit_k_max 12
_diffrn_reflns_limit_k_min -12
_diffrn_reflns_limit_l_max 25
_diffrn_reflns_limit_l_min -25
_diffrn_reflns_number 12986
_diffrn_reflns_theta_full 25.09
_diffrn_reflns_theta_max 25.09
_diffrn_reflns_theta_min 0.96
_exptl_absorpt_coefficient_mu 0.078
_exptl_absorpt_correction_T_max 0.9847
_exptl_absorpt_correction_T_min 0.9442
_exptl_absorpt_correction_type multi-scan
_exptl_crystal_colour colorless
_exptl_crystal_density_diffrn 1.325
_exptl_crystal_density_method 'not measured'
_exptl_crystal_description prism
_exptl_crystal_F_000 832
_exptl_crystal_size_max 0.75
_exptl_crystal_size_mid 0.41
_exptl_crystal_size_min 0.20
_refine_diff_density_max 0.323
_refine_diff_density_min -0.426
_refine_diff_density_rms 0.094
_refine_ls_extinction_method none
_refine_ls_goodness_of_fit_ref 0.977
_refine_ls_hydrogen_treatment constr
_refine_ls_matrix_type full
_refine_ls_number_parameters 559
_refine_ls_number_reflns 6817
_refine_ls_number_restraints 0
_refine_ls_restrained_S_all 0.977
_refine_ls_R_factor_all 0.0739
_refine_ls_R_factor_gt 0.0553
_refine_ls_shift/su_max 0.001
_refine_ls_shift/su_mean 0.000
_refine_ls_structure_factor_coef Fsqd
_refine_ls_weighting_details 'calc w=1/[\s^2^(Fo^2^)+(0.0850P)^2^+0.0000P] where P=(Fo^2^+2Fc^2^)/3'
_refine_ls_weighting_scheme calc
_refine_ls_wR_factor_gt 0.1342
_refine_ls_wR_factor_ref 0.1538
_reflns_number_gt 5055
_reflns_number_total 6817
_reflns_threshold_expression >2sigma(I)
_cod_data_source_file om301071m_si_002.cif
_cod_data_source_block a12344
_cod_database_code 4079941

loop_
_symmetry_equiv_pos_as_xyz
'x, y, z'
'-x, -y, -z'

loop_
_atom_site_label
_atom_site_type_symbol
_atom_site_fract_x
_atom_site_fract_y
_atom_site_fract_z
_atom_site_U_iso_or_equiv
_atom_site_adp_type
_atom_site_occupancy
_atom_site_symmetry_multiplicity
_atom_site_calc_flag
_atom_site_refinement_flags
C1 C 0.2265(2) 0.76944(19) 0.47379(9) 0.0236(4) Uani 1 1 d .
C2 C 0.0958(2) 0.7646(2) 0.45698(9) 0.0271(5) Uani 1 1 d .
H2 H 0.0220 0.8460 0.4485 0.033 Uiso 1 1 calc R
C3 C 0.0752(2) 0.6380(2) 0.45287(10) 0.0319(5) Uani 1 1 d .
H3 H -0.0122 0.6297 0.4402 0.038 Uiso 1 1 calc R
C4 C 0.1840(2) 0.5242(2) 0.46745(10) 0.0353(5) Uani 1 1 d .
H4 H 0.1723 0.4357 0.4655 0.042 Uiso 1 1 calc R
C5 C 0.3097(2) 0.5396(2) 0.48487(10) 0.0350(5) Uani 1 1 d .
H5 H 0.3829 0.4601 0.4956 0.042 Uiso 1 1 calc R
C6 C 0.2691(2) 0.96116(19) 0.53083(9) 0.0244(5) Uani 1 1 d .
C7 C 0.2467(2) 0.9243(2) 0.59493(9) 0.0272(5) Uani 1 1 d .
C8 C 0.2040(2) 0.8006(2) 0.61832(9) 0.0282(5) Uani 1 1 d .
C9 C 0.0713(2) 0.7819(2) 0.60982(9) 0.0316(5) Uani 1 1 d .
H9 H 0.0033 0.8504 0.5893 0.038 Uiso 1 1 calc R
C10 C 0.0368(2) 0.6642(2) 0.63096(10) 0.0358(5) Uani 1 1 d .
H10 H -0.0545 0.6526 0.6248 0.043 Uiso 1 1 calc R
C11 C 0.1342(3) 0.5639(2) 0.66089(10) 0.0387(6) Uani 1 1 d .
H11 H 0.1115 0.4822 0.6741 0.046 Uiso 1 1 calc R
C12 C 0.2642(3) 0.5827(2) 0.67155(10) 0.0361(5) Uani 1 1 d .
H12 H 0.3304 0.5149 0.6932 0.043 Uiso 1 1 calc R
C13 C 0.2991(2) 0.7007(2) 0.65067(10) 0.0324(5) Uani 1 1 d .
H13 H 0.3887 0.7134 0.6586 0.039 Uiso 1 1 calc R
C14 C 0.2696(2) 1.0113(2) 0.63799(10) 0.0329(5) Uani 1 1 d .
H14 H 0.2554 0.9903 0.6816 0.039 Uiso 1 1 calc R
C15 C 0.3123(2) 1.1278(2) 0.62034(10) 0.0348(5) Uani 1 1 d .
H15 H 0.3268 1.1834 0.6517 0.042 Uiso 1 1 calc R
C16 C 0.3333(2) 1.1620(2) 0.55765(10) 0.0309(5) Uani 1 1 d .
H16 H 0.3620 1.2412 0.5453 0.037 Uiso 1 1 calc R
C17 C 0.3117(2) 1.07887(19) 0.51259(9) 0.0252(5) Uani 1 1 d .
C18 C 0.3241(2) 1.08688(19) 0.44486(9) 0.0251(5) Uani 1 1 d .
C19 C 0.3631(2) 1.1796(2) 0.40132(10) 0.0292(5) Uani 1 1 d .
H19 H 0.3893 1.2547 0.4151 0.035 Uiso 1 1 calc R
C20 C 0.3631(2) 1.1604(2) 0.33859(10) 0.0326(5) Uani 1 1 d .
H20 H 0.3878 1.2237 0.3087 0.039 Uiso 1 1 calc R
C21 C 0.3270(2) 1.0487(2) 0.31788(10) 0.0301(5) Uani 1 1 d .
H21 H 0.3268 1.0388 0.2740 0.036 Uiso 1 1 calc R
C22 C 0.2916(2) 0.9517(2) 0.35889(9) 0.0259(5) Uani 1 1 d .
C23 C 0.2890(2) 0.97445(19) 0.42357(9) 0.0241(5) Uani 1 1 d .
C24 C 0.2564(2) 0.8349(2) 0.33268(9) 0.0283(5) Uani 1 1 d .
C25 C 0.3533(2) 0.7022(2) 0.33161(10) 0.0357(5) Uani 1 1 d .
H25 H 0.4443 0.6854 0.3472 0.043 Uiso 1 1 calc R
C26 C 0.3173(3) 0.5950(2) 0.30799(11) 0.0456(6) Uani 1 1 d .
H26 H 0.3837 0.5049 0.3072 0.055 Uiso 1 1 calc R
C27 C 0.1850(3) 0.6187(3) 0.28549(11) 0.0512(7) Uani 1 1 d .
H27 H 0.1601 0.5445 0.2698 0.061 Uiso 1 1 calc R
C28 C 0.0888(3) 0.7495(3) 0.28563(10) 0.0434(6) Uani 1 1 d .
H28 H -0.0018 0.7657 0.2698 0.052 Uiso 1 1 calc R
C29 C 0.1248(2) 0.8571(2) 0.30891(9) 0.0340(5) Uani 1 1 d .
H29 H 0.0588 0.9473 0.3086 0.041 Uiso 1 1 calc R
C30 C 0.7753(2) 0.90138(19) 1.00401(9) 0.0243(5) Uani 1 1 d .
C31 C 0.9084(2) 0.8274(2) 0.97083(9) 0.0275(5) Uani 1 1 d .
H31 H 0.9812 0.8696 0.9537 0.033 Uiso 1 1 calc R
C32 C 0.9316(3) 0.6885(2) 0.96356(10) 0.0388(6) Uani 1 1 d .
H32 H 1.0202 0.6332 0.9396 0.047 Uiso 1 1 calc R
C33 C 0.8261(3) 0.6317(2) 0.99104(11) 0.0410(6) Uani 1 1 d .
H33 H 0.8410 0.5364 0.9868 0.049 Uiso 1 1 calc R
C34 C 0.6978(3) 0.7139(2) 1.02495(11) 0.0375(6) Uani 1 1 d .
H34 H 0.6263 0.6727 1.0448 0.045 Uiso 1 1 calc R
C35 C 0.7263(2) 1.1163(2) 1.06793(9) 0.0260(5) Uani 1 1 d .
C36 C 0.7387(2) 1.0671(2) 1.12966(9) 0.0293(5) Uani 1 1 d .
C37 C 0.7736(2) 0.9205(2) 1.14828(9) 0.0299(5) Uani 1 1 d .
C38 C 0.9093(2) 0.8250(2) 1.12617(10) 0.0332(5) Uani 1 1 d .
H38 H 0.9830 0.8534 1.0993 0.040 Uiso 1 1 calc R
C39 C 0.9369(3) 0.6883(2) 1.14338(11) 0.0392(6) Uani 1 1 d .
H39 H 1.0293 0.6240 1.1279 0.047 Uiso 1 1 calc R
C40 C 0.8321(3) 0.6456(2) 1.18243(11) 0.0439(6) Uani 1 1 d .
H40 H 0.8514 0.5519 1.1934 0.053 Uiso 1 1 calc R
C41 C 0.6990(3) 0.7391(3) 1.20559(11) 0.0465(6) Uani 1 1 d .
H41 H 0.6267 0.7101 1.2331 0.056 Uiso 1 1 calc R
C42 C 0.6702(3) 0.8760(2) 1.18876(10) 0.0396(6) Uani 1 1 d .
H42 H 0.5784 0.9399 1.2052 0.047 Uiso 1 1 calc R
C43 C 0.7123(3) 1.1668(2) 1.17628(10) 0.0384(6) Uani 1 1 d .
H43 H 0.7168 1.1384 1.2188 0.046 Uiso 1 1 calc R
C44 C 0.6795(3) 1.3061(2) 1.16326(10) 0.0412(6) Uani 1 1 d .
H44 H 0.6635 1.3699 1.1967 0.049 Uiso 1 1 calc R
C45 C 0.6702(2) 1.3520(2) 1.10268(10) 0.0342(5) Uani 1 1 d .
H45 H 0.6496 1.4469 1.0938 0.041 Uiso 1 1 calc R
C46 C 0.6913(2) 1.25752(19) 1.05415(9) 0.0265(5) Uani 1 1 d .
C47 C 0.6864(2) 1.27207(19) 0.98782(9) 0.0258(5) Uani 1 1 d .
C48 C 0.6549(2) 1.3862(2) 0.94821(10) 0.0317(5) Uani 1 1 d .
H48 H 0.6328 1.4759 0.9650 0.038 Uiso 1 1 calc R
C49 C 0.6564(2) 1.3669(2) 0.88520(10) 0.0331(5) Uani 1 1 d .
H49 H 0.6366 1.4436 0.8581 0.040 Uiso 1 1 calc R
C50 C 0.6869(2) 1.2351(2) 0.86040(10) 0.0319(5) Uani 1 1 d .
H50 H 0.6867 1.2247 0.8166 0.038 Uiso 1 1 calc R
C51 C 0.7176(2) 1.11872(19) 0.89766(9) 0.0250(5) Uani 1 1 d .
C52 C 0.7180(2) 1.14020(19) 0.96195(9) 0.0243(5) Uani 1 1 d .
C53 C 0.7502(2) 0.9820(2) 0.86669(9) 0.0269(5) Uani 1 1 d .
C54 C 0.6518(2) 0.9061(2) 0.87792(10) 0.0330(5) Uani 1 1 d .
H54 H 0.5609 0.9413 0.9053 0.040 Uiso 1 1 calc R
C55 C 0.6853(3) 0.7792(2) 0.84939(12) 0.0434(6) Uani 1 1 d .
H55 H 0.6175 0.7275 0.8571 0.052 Uiso 1 1 calc R
C56 C 0.8173(3) 0.7280(2) 0.80982(12) 0.0485(7) Uani 1 1 d .
H56 H 0.8410 0.6398 0.7911 0.058 Uiso 1 1 calc R
C57 C 0.9154(3) 0.8031(2) 0.79698(11) 0.0428(6) Uani 1 1 d .
H57 H 1.0051 0.7682 0.7688 0.051 Uiso 1 1 calc R
C58 C 0.8815(2) 0.9303(2) 0.82572(9) 0.0321(5) Uani 1 1 d .
H58 H 0.9488 0.9824 0.8173 0.039 Uiso 1 1 calc R
N1 N 0.25449(18) 0.89857(15) 0.47625(7) 0.0249(4) Uani 1 1 d .
N2 N 0.33454(18) 0.66134(16) 0.48750(8) 0.0293(4) Uani 1 1 d .
N3 N 0.74461(18) 1.04576(16) 1.01095(7) 0.0259(4) Uani 1 1 d .
N4 N 0.66920(19) 0.85003(17) 1.03118(8) 0.0313(4) Uani 1 1 d .

loop_
_atom_site_aniso_label
_atom_site_aniso_U_11
_atom_site_aniso_U_22
_atom_site_aniso_U_33
_atom_site_aniso_U_23
_atom_site_aniso_U_13
_atom_site_aniso_U_12
C1 0.0316(11) 0.0144(10) 0.0232(11) -0.0028(8) -0.0024(9) -0.0050(9)
C2 0.0309(12) 0.0220(11) 0.0249(11) -0.0015(9) -0.0017(9) -0.0038(9)
C3 0.0349(13) 0.0316(13) 0.0315(12) -0.0051(10) -0.0021(10) -0.0144(11)
C4 0.0451(14) 0.0216(12) 0.0395(13) -0.0061(10) 0.0012(11) -0.0135(11)
C5 0.0440(14) 0.0164(11) 0.0412(13) -0.0009(9) -0.0053(11) -0.0047(10)
C6 0.0273(11) 0.0153(10) 0.0269(11) -0.0042(8) -0.0059(9) 0.0005(9)
C7 0.0306(12) 0.0190(11) 0.0281(11) -0.0019(9) -0.0056(9) -0.0007(9)
C8 0.0370(13) 0.0222(11) 0.0209(11) -0.0055(8) -0.0007(9) -0.0032(10)
C9 0.0328(12) 0.0299(12) 0.0267(11) -0.0043(9) -0.0016(9) -0.0021(10)
C10 0.0377(13) 0.0377(14) 0.0326(12) -0.0086(10) 0.0003(10) -0.0139(11)
C11 0.0529(15) 0.0307(13) 0.0327(13) -0.0016(10) 0.0003(11) -0.0161(12)
C12 0.0452(14) 0.0256(12) 0.0345(13) 0.0035(10) -0.0062(10) -0.0067(11)
C13 0.0362(13) 0.0284(12) 0.0312(12) 0.0010(9) -0.0076(10) -0.0064(10)
C14 0.0414(13) 0.0275(12) 0.0266(12) -0.0041(9) -0.0055(10) -0.0051(10)
C15 0.0455(14) 0.0244(12) 0.0333(13) -0.0107(9) -0.0112(10) -0.0048(10)
C16 0.0389(13) 0.0157(11) 0.0364(13) -0.0050(9) -0.0093(10) -0.0033(9)
C17 0.0273(11) 0.0142(10) 0.0303(11) -0.0029(8) -0.0055(9) 0.0000(8)
C18 0.0274(11) 0.0150(10) 0.0305(11) -0.0019(8) -0.0073(9) -0.0015(9)
C19 0.0332(12) 0.0152(10) 0.0374(13) -0.0006(9) -0.0059(10) -0.0043(9)
C20 0.0382(13) 0.0234(12) 0.0361(13) 0.0065(9) -0.0076(10) -0.0087(10)
C21 0.0345(12) 0.0274(12) 0.0267(11) 0.0002(9) -0.0068(9) -0.0059(10)
C22 0.0265(11) 0.0206(11) 0.0279(11) -0.0010(9) -0.0034(9) -0.0031(9)
C23 0.0263(11) 0.0163(10) 0.0264(11) -0.0006(8) -0.0045(9) -0.0013(9)
C24 0.0359(12) 0.0270(12) 0.0205(11) -0.0049(9) 0.0015(9) -0.0095(10)
C25 0.0387(13) 0.0279(12) 0.0366(13) -0.0077(10) 0.0031(10) -0.0074(11)
C26 0.0595(17) 0.0286(13) 0.0452(15) -0.0155(11) 0.0104(13) -0.0152(12)
C27 0.074(2) 0.0524(17) 0.0370(14) -0.0214(12) 0.0090(13) -0.0397(16)
C28 0.0553(16) 0.0551(17) 0.0281(12) -0.0095(11) -0.0055(11) -0.0282(14)
C29 0.0417(13) 0.0381(13) 0.0235(11) -0.0033(10) -0.0033(10) -0.0144(11)
C30 0.0329(12) 0.0157(10) 0.0253(11) 0.0003(8) -0.0066(9) -0.0078(9)
C31 0.0296(12) 0.0248(11) 0.0270(11) 0.0012(9) -0.0047(9) -0.0067(9)
C32 0.0411(14) 0.0290(13) 0.0383(13) -0.0068(10) -0.0102(11) 0.0044(11)
C33 0.0540(16) 0.0152(11) 0.0553(16) -0.0027(10) -0.0212(12) -0.0059(11)
C34 0.0467(15) 0.0265(13) 0.0452(14) 0.0084(10) -0.0131(11) -0.0175(11)
C35 0.0303(11) 0.0231(11) 0.0249(11) -0.0042(9) -0.0022(9) -0.0089(9)
C36 0.0344(12) 0.0276(12) 0.0260(11) -0.0015(9) -0.0062(9) -0.0084(10)
C37 0.0391(13) 0.0314(12) 0.0215(11) -0.0013(9) -0.0091(9) -0.0116(10)
C38 0.0384(13) 0.0338(13) 0.0300(12) 0.0003(10) -0.0105(10) -0.0119(11)
C39 0.0463(14) 0.0304(13) 0.0388(13) -0.0027(10) -0.0159(11) -0.0034(11)
C40 0.0625(17) 0.0312(13) 0.0404(14) 0.0081(11) -0.0180(13) -0.0137(13)
C41 0.0577(17) 0.0467(16) 0.0372(14) 0.0122(12) -0.0051(12) -0.0215(14)
C42 0.0452(14) 0.0390(14) 0.0305(12) 0.0038(10) -0.0017(10) -0.0091(12)
C43 0.0522(15) 0.0361(14) 0.0267(12) -0.0048(10) -0.0079(11) -0.0114(12)
C44 0.0594(16) 0.0317(13) 0.0326(13) -0.0129(10) -0.0094(11) -0.0113(12)
C45 0.0437(13) 0.0222(11) 0.0353(13) -0.0077(9) -0.0041(10) -0.0079(10)
C46 0.0303(12) 0.0197(11) 0.0301(11) -0.0044(9) -0.0031(9) -0.0086(9)
C47 0.0303(12) 0.0184(11) 0.0286(11) -0.0037(8) -0.0018(9) -0.0080(9)
C48 0.0390(13) 0.0171(11) 0.0372(13) -0.0011(9) 0.0002(10) -0.0087(10)
C49 0.0449(13) 0.0200(11) 0.0314(12) 0.0049(9) -0.0021(10) -0.0076(10)
C50 0.0388(13) 0.0267(12) 0.0269(11) -0.0015(9) -0.0006(9) -0.0072(10)
C51 0.0281(11) 0.0208(11) 0.0243(11) -0.0029(8) -0.0007(9) -0.0060(9)
C52 0.0275(11) 0.0187(11) 0.0258(11) -0.0016(8) -0.0009(9) -0.0070(9)
C53 0.0359(12) 0.0207(11) 0.0228(11) -0.0015(8) -0.0095(9) -0.0039(9)
C54 0.0374(13) 0.0282(12) 0.0345(12) -0.0017(10) -0.0113(10) -0.0082(10)
C55 0.0593(17) 0.0301(13) 0.0482(15) -0.0025(11) -0.0227(13) -0.0167(12)
C56 0.0726(19) 0.0234(13) 0.0480(15) -0.0153(11) -0.0238(14) -0.0029(13)
C57 0.0522(15) 0.0354(14) 0.0339(13) -0.0126(11) -0.0093(11) -0.0002(12)
C58 0.0428(13) 0.0280(12) 0.0233(11) -0.0040(9) -0.0059(10) -0.0063(10)
N1 0.0350(10) 0.0141(8) 0.0254(9) -0.0032(7) -0.0046(7) -0.0067(8)
N2 0.0361(10) 0.0176(9) 0.0321(10) -0.0027(7) -0.0059(8) -0.0042(8)
N3 0.0385(10) 0.0144(9) 0.0248(9) -0.0019(7) -0.0041(8) -0.0079(8)
N4 0.0369(11) 0.0230(10) 0.0343(10) 0.0011(8) -0.0066(8) -0.0092(8)

loop_
_atom_type_symbol
_atom_type_description
_atom_type_scat_dispersion_real
_atom_type_scat_dispersion_imag
_atom_type_scat_source
C C 0.0033 0.0016 'International Tables Vol C Tables 4.2.6.8 and 6.1.1.4'
H H 0.0000 0.0000 'International Tables Vol C Tables 4.2.6.8 and 6.1.1.4'
N N 0.0061 0.0033 'International Tables Vol C Tables 4.2.6.8 and 6.1.1.4'

loop_
_geom_angle_atom_site_label_1
_geom_angle_atom_site_label_2
_geom_angle_atom_site_label_3
_geom_angle
N2 C1 C2 125.12(18)
N2 C1 N1 115.26(17)
C2 C1 N1 119.61(18)
C3 C2 C1 117.91(19)
C3 C2 H2 121.0
C1 C2 H2 121.0
C4 C3 C2 118.5(2)
C4 C3 H3 120.8
C2 C3 H3 120.8
C3 C4 C5 119.31(19)
C3 C4 H4 120.3
C5 C4 H4 120.3
N2 C5 C4 123.5(2)
N2 C5 H5 118.3
C4 C5 H5 118.3
N1 C6 C17 108.15(17)
N1 C6 C7 130.43(17)
C17 C6 C7 121.41(18)
C14 C7 C6 115.53(18)
C14 C7 C8 119.48(18)
C6 C7 C8 124.98(18)
C9 C8 C13 118.29(19)
C9 C8 C7 122.29(19)
C13 C8 C7 119.41(19)
C10 C9 C8 120.7(2)
C10 C9 H9 119.7
C8 C9 H9 119.7
C11 C10 C9 120.4(2)
C11 C10 H10 119.8
C9 C10 H10 119.8
C12 C11 C10 119.7(2)
C12 C11 H11 120.1
C10 C11 H11 120.1
C11 C12 C13 120.1(2)
C11 C12 H12 120.0
C13 C12 H12 120.0
C12 C13 C8 120.8(2)
C12 C13 H13 119.6
C8 C13 H13 119.6
C7 C14 C15 123.4(2)
C7 C14 H14 118.3
C15 C14 H14 118.3
C16 C15 C14 120.1(2)
C16 C15 H15 119.9
C14 C15 H15 119.9
C15 C16 C17 118.92(19)
C15 C16 H16 120.5
C17 C16 H16 120.5
C16 C17 C6 120.59(19)
C16 C17 C18 132.17(18)
C6 C17 C18 107.24(17)
C19 C18 C23 119.86(18)
C19 C18 C17 132.67(18)
C23 C18 C17 107.47(16)
C20 C19 C18 118.98(19)
C20 C19 H19 120.5
C18 C19 H19 120.5
C19 C20 C21 120.72(19)
C19 C20 H20 119.6
C21 C20 H20 119.6
C22 C21 C20 122.59(19)
C22 C21 H21 118.7
C20 C21 H21 118.7
C21 C22 C23 116.01(18)
C21 C22 C24 119.03(18)
C23 C22 C24 124.95(17)
N1 C23 C18 108.28(16)
N1 C23 C22 129.93(17)
C18 C23 C22 121.79(17)
C29 C24 C25 118.80(19)
C29 C24 C22 119.96(19)
C25 C24 C22 121.24(19)
C26 C25 C24 120.2(2)
C26 C25 H25 119.9
C24 C25 H25 119.9
C25 C26 C27 120.1(2)
C25 C26 H26 119.9
C27 C26 H26 119.9
C28 C27 C26 120.3(2)
C28 C27 H27 119.9
C26 C27 H27 119.9
C27 C28 C29 119.7(2)
C27 C28 H28 120.1
C29 C28 H28 120.1
C28 C29 C24 120.8(2)
C28 C29 H29 119.6
C24 C29 H29 119.6
N4 C30 C31 125.52(18)
N4 C30 N3 115.70(17)
C31 C30 N3 118.78(17)
C30 C31 C32 116.82(19)
C30 C31 H31 121.6
C32 C31 H31 121.6
C33 C32 C31 119.4(2)
C33 C32 H32 120.3
C31 C32 H32 120.3
C32 C33 C34 119.4(2)
C32 C33 H33 120.3
C34 C33 H33 120.3
N4 C34 C33 122.9(2)
N4 C34 H34 118.6
C33 C34 H34 118.6
N3 C35 C36 130.51(18)
N3 C35 C46 107.49(17)
C36 C35 C46 122.01(18)
C43 C36 C35 115.63(19)
C43 C36 C37 118.96(19)
C35 C36 C37 125.40(18)
C42 C37 C38 118.3(2)
C42 C37 C36 120.0(2)
C38 C37 C36 121.75(19)
C39 C38 C37 120.2(2)
C39 C38 H38 119.9
C37 C38 H38 119.9
C40 C39 C38 120.7(2)
C40 C39 H39 119.6
C38 C39 H39 119.6
C39 C40 C41 119.7(2)
C39 C40 H40 120.1
C41 C40 H40 120.1
C40 C41 C42 120.0(2)
C40 C41 H41 120.0
C42 C41 H41 120.0
C41 C42 C37 121.0(2)
C41 C42 H42 119.5
C37 C42 H42 119.5
C36 C43 C44 123.0(2)
C36 C43 H43 118.5
C44 C43 H43 118.5
C45 C44 C43 120.6(2)
C45 C44 H44 119.7
C43 C44 H44 119.7
C44 C45 C46 119.1(2)
C44 C45 H45 120.4
C46 C45 H45 120.4
C45 C46 C35 119.61(19)
C45 C46 C47 132.70(19)
C35 C46 C47 107.68(17)
C48 C47 C52 119.29(18)
C48 C47 C46 133.06(18)
C52 C47 C46 107.63(17)
C49 C48 C47 119.34(19)
C49 C48 H48 120.3
C47 C48 H48 120.3
C48 C49 C50 120.6(2)
C48 C49 H49 119.7
C50 C49 H49 119.7
C51 C50 C49 122.4(2)
C51 C50 H50 118.8
C49 C50 H50 118.8
C50 C51 C52 116.31(18)
C50 C51 C53 118.45(18)
C52 C51 C53 125.24(17)
N3 C52 C51 130.02(17)
N3 C52 C47 107.88(17)
C51 C52 C47 122.10(18)
C58 C53 C54 119.22(19)
C58 C53 C51 119.41(17)
C54 C53 C51 121.38(18)
C55 C54 C53 120.3(2)
C55 C54 H54 119.9
C53 C54 H54 119.9
C54 C55 C56 119.9(2)
C54 C55 H55 120.1
C56 C55 H55 120.1
C57 C56 C55 120.8(2)
C57 C56 H56 119.6
C55 C56 H56 119.6
C56 C57 C58 119.2(2)
C56 C57 H57 120.4
C58 C57 H57 120.4
C57 C58 C53 120.6(2)
C57 C58 H58 119.7
C53 C58 H58 119.7
C6 N1 C23 108.86(15)
C6 N1 C1 125.56(16)
C23 N1 C1 125.18(16)
C1 N2 C5 115.68(18)
C35 N3 C52 109.30(15)
C35 N3 C30 125.80(16)
C52 N3 C30 124.77(16)
C30 N4 C34 115.92(18)

loop_
_geom_bond_atom_site_label_1
_geom_bond_atom_site_label_2
_geom_bond_distance
C1 N2 1.329(2)
C1 C2 1.375(3)
C1 N1 1.433(2)
C2 C3 1.379(3)
C2 H2 0.9500
C3 C4 1.374(3)
C3 H3 0.9500
C4 C5 1.374(3)
C4 H4 0.9500
C5 N2 1.345(2)
C5 H5 0.9500
C6 N1 1.401(2)
C6 C17 1.411(3)
C6 C7 1.413(3)
C7 C14 1.393(3)
C7 C8 1.493(3)
C8 C9 1.386(3)
C8 C13 1.394(3)
C9 C10 1.388(3)
C9 H9 0.9500
C10 C11 1.378(3)
C10 H10 0.9500
C11 C12 1.375(3)
C11 H11 0.9500
C12 C13 1.392(3)
C12 H12 0.9500
C13 H13 0.9500
C14 C15 1.398(3)
C14 H14 0.9500
C15 C16 1.375(3)
C15 H15 0.9500
C16 C17 1.391(3)
C16 H16 0.9500
C17 C18 1.439(3)
C18 C19 1.398(3)
C18 C23 1.405(3)
C19 C20 1.366(3)
C19 H19 0.9500
C20 C21 1.399(3)
C20 H20 0.9500
C21 C22 1.387(3)
C21 H21 0.9500
C22 C23 1.409(3)
C22 C24 1.489(3)
C23 N1 1.401(2)
C24 C29 1.389(3)
C24 C25 1.395(3)
C25 C26 1.383(3)
C25 H25 0.9500
C26 C27 1.380(4)
C26 H26 0.9500
C27 C28 1.379(3)
C27 H27 0.9500
C28 C29 1.383(3)
C28 H28 0.9500
C29 H29 0.9500
C30 N4 1.331(2)
C30 C31 1.373(3)
C30 N3 1.428(2)
C31 C32 1.384(3)
C31 H31 0.9500
C32 C33 1.364(3)
C32 H32 0.9500
C33 C34 1.375(3)
C33 H33 0.9500
C34 N4 1.346(3)
C34 H34 0.9500
C35 N3 1.402(2)
C35 C36 1.408(3)
C35 C46 1.415(3)
C36 C43 1.395(3)
C36 C37 1.491(3)
C37 C42 1.387(3)
C37 C38 1.397(3)
C38 C39 1.391(3)
C38 H38 0.9500
C39 C40 1.372(3)
C39 H39 0.9500
C40 C41 1.377(3)
C40 H40 0.9500
C41 C42 1.391(3)
C41 H41 0.9500
C42 H42 0.9500
C43 C44 1.394(3)
C43 H43 0.9500
C44 C45 1.371(3)
C44 H44 0.9500
C45 C46 1.397(3)
C45 H45 0.9500
C46 C47 1.431(3)
C47 C48 1.405(3)
C47 C52 1.408(3)
C48 C49 1.370(3)
C48 H48 0.9500
C49 C50 1.400(3)
C49 H49 0.9500
C50 C51 1.392(3)
C50 H50 0.9500
C51 C52 1.404(3)
C51 C53 1.497(3)
C52 N3 1.402(2)
C53 C58 1.388(3)
C53 C54 1.386(3)
C54 C55 1.383(3)
C54 H54 0.9500
C55 C56 1.377(3)
C55 H55 0.9500
C56 C57 1.379(3)
C56 H56 0.9500
C57 C58 1.388(3)
C57 H57 0.9500
C58 H58 0.9500
